data_2226206
loop_
_publ_author_name
'He, Wen-Jie'
'Pan, Xiao-Bo'
'Yao, Li-Hui'
'Yu, Bing-Ran'
'Wu, Jin-Cai'
'Tang, Ning'

_publ_section_title
;
 Acetonitriletriaqua[3-ethoxy-1,8-(3,6,9-trioxaundecane-1,11-diyldioxy)-9<i>H</i>-xanthen-9-one]terbium(III)
 tris(perchlorate)
;
_journal_coeditor_code KP2258
_journal_issue 6
_journal_name_full 'Acta Crystallographica Section E'
_journal_page_first m704
_journal_paper_doi 10.1107/S1600536810018313
_journal_volume 66
_journal_year 2010
_chemical_formula_iupac '[Tb (C2 H3 N) (C23 H26 O8) (H2 O)3] (Cl O4)3'
_chemical_formula_moiety 'C25 H35 N O11 Tb 3+, 3(Cl O4 -)'
_chemical_formula_sum 'C25 H35 Cl3 N O23 Tb'
_chemical_formula_weight 982.81
_chemical_name_systematic
;
Acetonitriletriaqua[3-ethoxy-1,8-(3,6,9-trioxaundecane-1,11-
diyldioxy)-9<i>H</i>-xanthen-9-one]terbium(III) tris(perchlorate)
;
_space_group_IT_number 2
_symmetry_cell_setting triclinic
_symmetry_space_group_name_Hall '-P 1'
_symmetry_space_group_name_H-M 'P -1'
_atom_sites_solution_hydrogens geom
_atom_sites_solution_primary direct
_atom_sites_solution_secondary difmap
_audit_creation_method SHELXL-97
_cell_angle_alpha 85.9330(10)
_cell_angle_beta 84.8130(10)
_cell_angle_gamma 77.3630(10)
_cell_formula_units_Z 2
_cell_length_a 10.2838(2)
_cell_length_b 11.7932(3)
_cell_length_c 15.4680(4)
_cell_measurement_reflns_used 5453
_cell_measurement_temperature 296(2)
_cell_measurement_theta_max 27.55
_cell_measurement_theta_min 1.32
_cell_volume 1820.48(8)
_computing_cell_refinement 'SAINT (Bruker, 2002)'
_computing_data_collection 'SMART (Bruker, 2002)'
_computing_data_reduction 'SAINT (Bruker, 2002)'
_computing_molecular_graphics 'SHELXTL (Sheldrick, 2008)'
_computing_publication_material 'SHELXTL (Sheldrick, 2008)'
_computing_structure_refinement 'SHELXL97 (Sheldrick, 2008)'
_computing_structure_solution 'SHELXS97 (Sheldrick, 2008)'
_diffrn_ambient_temperature 296(2)
_diffrn_measured_fraction_theta_full 0.960
_diffrn_measured_fraction_theta_max 0.960
_diffrn_measurement_device_type 'Bruker SMART CCD area-detector'
_diffrn_measurement_method 'phi and omega scans'
_diffrn_radiation_monochromator graphite
_diffrn_radiation_source 'fine-focus sealed tube'
_diffrn_radiation_type MoK\a
_diffrn_radiation_wavelength 0.71073
_diffrn_reflns_av_R_equivalents 0.0186
_diffrn_reflns_av_sigmaI/netI 0.0455
_diffrn_reflns_limit_h_max 11
_diffrn_reflns_limit_h_min -13
_diffrn_reflns_limit_k_max 15
_diffrn_reflns_limit_k_min -13
_diffrn_reflns_limit_l_max 20
_diffrn_reflns_limit_l_min -20
_diffrn_reflns_number 11523
_diffrn_reflns_theta_full 27.55
_diffrn_reflns_theta_max 27.55
_diffrn_reflns_theta_min 1.32
_exptl_absorpt_coefficient_mu 2.253
_exptl_absorpt_correction_T_max 0.713
_exptl_absorpt_correction_T_min 0.575
_exptl_absorpt_correction_type multi-scan
_exptl_absorpt_process_details '(SADABS; Bruker, 2002)'
_exptl_crystal_colour light_yellow
_exptl_crystal_density_diffrn 1.793
_exptl_crystal_density_method 'not measured'
_exptl_crystal_description block
_exptl_crystal_F_000 984
_exptl_crystal_size_max 0.25
_exptl_crystal_size_mid 0.21
_exptl_crystal_size_min 0.15
_refine_diff_density_max 0.956
_refine_diff_density_min -0.849
_refine_ls_extinction_method none
_refine_ls_goodness_of_fit_ref 1.029
_refine_ls_hydrogen_treatment mixed
_refine_ls_matrix_type full
_refine_ls_number_parameters 495
_refine_ls_number_reflns 8058
_refine_ls_number_restraints 0
_refine_ls_restrained_S_all 1.029
_refine_ls_R_factor_all 0.0638
_refine_ls_R_factor_gt 0.0444
_refine_ls_shift/su_max 0.001
_refine_ls_shift/su_mean 0.000
_refine_ls_structure_factor_coef Fsqd
_refine_ls_weighting_details 'calc w=1/[\s^2^(Fo^2^)+(0.0551P)^2^+2.2597P] where P=(Fo^2^+2Fc^2^)/3'
_refine_ls_weighting_scheme calc
_refine_ls_wR_factor_gt 0.1030
_refine_ls_wR_factor_ref 0.1130
_reflns_number_gt 6378
_reflns_number_total 8058
_reflns_threshold_expression I>2sigma(I)
_cod_data_source_file kp2258.cif
_cod_data_source_block I
_cod_depositor_comments
;
The following automatic conversions were performed:
'_symmetry_cell_setting' value 'Triclinic' changed to 'triclinic'
according to '/home/saulius/struct/CIF-dictionaries/cif_core.dic'
dictionary named 'cif_core.dic' version 2.4.1 from
2010-06-29.

'_geom_bond_publ_flag' value 'Y' changed to 'y' according to
'/home/saulius/struct/CIF-dictionaries/cif_core.dic' dictionary named
'cif_core.dic' version 2.4.1 from 2010-06-29 (8 times).

Automatic conversion script
Id: cif_fix_enum 1527 2010-12-29 10:47:43Z saulius 
;
_cod_original_cell_volume 1820.48(7)
_cod_database_code 2226206
_cod_database_fobs_code 2226206

loop_
_symmetry_equiv_pos_as_xyz
'x, y, z'
'-x, -y, -z'

loop_
_atom_site_type_symbol
_atom_site_label
_atom_site_fract_x
_atom_site_fract_y
_atom_site_fract_z
_atom_site_U_iso_or_equiv
_atom_site_adp_type
_atom_site_calc_flag
_atom_site_refinement_flags
_atom_site_occupancy
_atom_site_disorder_assembly
_atom_site_disorder_group
Tb Tb1 0.62956(3) 0.68996(2) 0.713567(15) 0.04133(9) Uani d . 1 . .
O O1 0.8255(3) 0.6826(3) 0.7643(2) 0.0450(8) Uani d . 1 . .
O O21 0.6216(5) 0.5850(4) 0.8529(3) 0.0566(10) Uani d . 1 . .
H H21 0.6430 0.5149 0.8460 0.085 Uiso calc R 1 . .
O O3 0.4659(3) 0.8280(3) 0.8027(2) 0.0532(9) Uani d . 1 . .
O O4 0.4088(4) 0.6427(4) 0.7352(2) 0.0583(10) Uani d . 1 . .
O O22 0.7823(5) 0.6600(4) 0.5871(3) 0.0629(11) Uani d . 1 . .
H H22 0.7403 0.6693 0.5436 0.094 Uiso calc R 1 . .
O O5 0.6272(5) 0.4898(4) 0.6758(3) 0.0645(11) Uani d . 1 . .
Cl Cl3 0.58766(14) 0.28177(12) 0.93099(9) 0.0524(3) Uani d . 1 . .
O O7 1.1022(3) 0.5922(3) 0.9413(2) 0.0450(8) Uani d . 1 . .
O O2 0.6953(3) 0.8444(3) 0.8646(2) 0.0479(8) Uani d . 1 . .
O O23 0.4973(5) 0.7627(6) 0.5967(3) 0.0722(16) Uani d . 1 . .
H H23 0.5268 0.8151 0.5696 0.108 Uiso calc R 1 . .
C C8 1.0050(5) 0.6910(4) 0.9512(3) 0.0419(11) Uani d . 1 . .
C C1 0.8996(5) 0.6481(4) 0.8254(3) 0.0394(11) Uani d . 1 . .
C C12 0.7988(5) 0.8197(4) 0.9165(3) 0.0426(11) Uani d . 1 . .
C C14 0.5776(5) 0.9279(5) 0.8924(4) 0.0479(12) Uani d . 1 . .
H H14A 0.6002 1.0018 0.9008 0.058 Uiso calc R 1 . .
H H14B 0.5375 0.9006 0.9469 0.058 Uiso calc R 1 . .
C C15 0.4839(6) 0.9414(5) 0.8238(4) 0.0567(14) Uani d . 1 . .
H H15A 0.3984 0.9890 0.8436 0.068 Uiso calc R 1 . .
H H15B 0.5186 0.9803 0.7723 0.068 Uiso calc R 1 . .
Cl Cl1 0.12202(18) 0.72796(18) 0.58648(11) 0.0746(5) Uani d . 1 . .
O O6 0.8842(4) 0.4699(3) 0.7159(3) 0.0592(10) Uani d . 1 . .
O O17 0.6598(4) 0.1902(4) 0.9828(3) 0.0781(14) Uani d . 1 . .
O O9 0.2559(5) 0.7073(6) 0.5564(3) 0.0971(17) Uani d . 1 . .
C C2 0.9915(5) 0.5367(4) 0.8252(3) 0.0400(11) Uani d . 1 . .
C C3 0.9880(5) 0.4490(5) 0.7672(3) 0.0474(12) Uani d . 1 . .
C C11 0.8093(5) 0.8861(5) 0.9839(3) 0.0456(12) Uani d . 1 . .
H H11 0.7421 0.9505 0.9973 0.055 Uiso calc R 1 . .
C C7 1.0918(5) 0.5144(5) 0.8830(3) 0.0435(11) Uani d . 1 . .
O O19 0.4947(7) 0.3609(6) 0.9798(4) 0.119(2) Uani d . 1 . .
C C6 1.1903(5) 0.4127(5) 0.8834(4) 0.0508(13) Uani d . 1 . .
H H6 1.2562 0.3994 0.9226 0.061 Uiso calc R 1 . .
C C22 1.0381(6) 0.9085(5) 1.1451(4) 0.0578(14) Uani d . 1 . .
H H22A 1.1163 0.9158 1.1069 0.069 Uiso calc R 1 . .
H H22B 1.0533 0.8307 1.1725 0.069 Uiso calc R 1 . .
O O8 0.9219(4) 0.9290(3) 1.0964(2) 0.0556(9) Uani d . 1 . .
N N1 0.6831(5) 0.8781(4) 0.6609(3) 0.0579(12) Uani d . 1 . .
O O18 0.6795(6) 0.3394(5) 0.8823(4) 0.111(2) Uani d . 1 . .
C C16 0.3279(6) 0.8247(7) 0.7959(4) 0.0669(18) Uani d . 1 . .
H H16A 0.2983 0.8624 0.7412 0.080 Uiso calc R 1 . .
H H16B 0.2723 0.8656 0.8429 0.080 Uiso calc R 1 . .
C C4 1.0872(6) 0.3490(5) 0.7670(4) 0.0590(15) Uani d . 1 . .
H H4 1.0872 0.2921 0.7283 0.071 Uiso calc R 1 . .
C C5 1.1868(6) 0.3329(5) 0.8241(4) 0.0594(16) Uani d . 1 . .
H H5 1.2536 0.2655 0.8220 0.071 Uiso calc R 1 . .
C C24 0.7305(8) 0.9440(7) 0.6198(5) 0.0745(19) Uani d . 1 . .
C C17 0.3163(6) 0.7015(7) 0.8009(4) 0.0716(19) Uani d . 1 . .
H H17A 0.3369 0.6659 0.8579 0.086 Uiso calc R 1 . .
H H17B 0.2259 0.6964 0.7912 0.086 Uiso calc R 1 . .
C C23 1.0136(7) 0.9969(7) 1.2126(4) 0.077(2) Uani d . 1 . .
H H23A 0.9924 1.0735 1.1851 0.115 Uiso calc R 1 . .
H H23B 1.0923 0.9889 1.2434 0.115 Uiso calc R 1 . .
H H23C 0.9402 0.9851 1.2527 0.115 Uiso calc R 1 . .
C C18 0.4008(8) 0.5229(6) 0.7296(5) 0.085(2) Uani d . 1 . .
H H18A 0.3113 0.5184 0.7173 0.102 Uiso calc R 1 . .
H H18B 0.4213 0.4798 0.7842 0.102 Uiso calc R 1 . .
C C20 0.7348(8) 0.4169(6) 0.6267(5) 0.082(2) Uani d . 1 . .
H H20A 0.7610 0.4606 0.5751 0.098 Uiso calc R 1 . .
H H20B 0.7039 0.3511 0.6082 0.098 Uiso calc R 1 . .
C C19 0.4985(8) 0.4731(7) 0.6589(5) 0.083(2) Uani d . 1 . .
H H19A 0.5007 0.3907 0.6564 0.099 Uiso calc R 1 . .
H H19B 0.4730 0.5114 0.6035 0.099 Uiso calc R 1 . .
C C21 0.8518(8) 0.3737(6) 0.6776(5) 0.0717(18) Uani d . 1 . .
H H21A 0.8319 0.3173 0.7227 0.086 Uiso calc R 1 . .
H H21B 0.9272 0.3360 0.6401 0.086 Uiso calc R 1 . .
O O20 0.5193(8) 0.2364(6) 0.8729(6) 0.155(3) Uani d . 1 . .
O O11 0.0459(7) 0.7624(8) 0.5156(5) 0.150(3) Uani d . 1 . .
Cl Cl2 0.6453(2) 0.83662(18) 0.38551(11) 0.0855(6) Uani d . 1 . .
O O14 0.5774(8) 0.8979(6) 0.4544(4) 0.124(2) Uani d . 1 . .
O O13 0.7159(10) 0.7302(8) 0.4167(4) 0.191(5) Uani d . 1 . .
O O12 0.0867(10) 0.6318(8) 0.6195(8) 0.214(5) Uani d . 1 . .
C C25 0.7899(11) 1.0288(9) 0.5657(7) 0.123(4) Uani d . 1 . .
H H25A 0.8034 1.0060 0.5066 0.185 Uiso calc R 1 . .
H H25B 0.8742 1.0320 0.5864 0.185 Uiso calc R 1 . .
H H25C 0.7311 1.1040 0.5684 0.185 Uiso calc R 1 . .
O O15 0.7179(9) 0.8940(7) 0.3332(6) 0.169(4) Uani d . 1 . .
O O16 0.5489(14) 0.8129(8) 0.3300(7) 0.228(6) Uani d . 1 . .
O O10 0.0952(10) 0.8067(11) 0.6477(7) 0.236(6) Uani d . 1 . .
C C13 0.8999(5) 0.7188(4) 0.8973(3) 0.0383(10) Uani d . 1 . .
C C10 0.9210(5) 0.8566(5) 1.0321(3) 0.0450(12) Uani d . 1 . .
C C9 1.0207(5) 0.7590(5) 1.0162(3) 0.0458(12) Uani d . 1 . .
H H9 1.0954 0.7402 1.0483 0.055 Uiso calc R 1 . .
H H21C 0.569(6) 0.614(5) 0.888(4) 0.049(18) Uiso d . 1 . .
H H22C 0.868(7) 0.639(6) 0.588(5) 0.08(2) Uiso d . 1 . .
H H23D 0.447(8) 0.747(8) 0.595(6) 0.09(4) Uiso d . 1 . .

loop_
_atom_site_aniso_label
_atom_site_aniso_U_11
_atom_site_aniso_U_22
_atom_site_aniso_U_33
_atom_site_aniso_U_12
_atom_site_aniso_U_13
_atom_site_aniso_U_23
Tb1 0.04631(15) 0.04543(15) 0.03356(13) -0.01557(11) -0.00238(9) 0.00619(9)
O1 0.0435(19) 0.050(2) 0.0392(18) -0.0054(16) -0.0057(15) 0.0032(15)
O21 0.079(3) 0.049(2) 0.040(2) -0.017(2) 0.007(2) 0.0028(17)
O3 0.0391(19) 0.064(3) 0.057(2) -0.0079(18) -0.0062(16) -0.0111(19)
O4 0.060(2) 0.070(3) 0.052(2) -0.033(2) -0.0022(18) 0.0069(19)
O22 0.064(3) 0.074(3) 0.047(2) -0.012(2) 0.003(2) 0.004(2)
O5 0.077(3) 0.053(3) 0.068(3) -0.022(2) -0.011(2) -0.006(2)
Cl3 0.0543(8) 0.0476(8) 0.0520(7) -0.0045(6) -0.0053(6) 0.0023(6)
O7 0.0366(18) 0.045(2) 0.049(2) -0.0004(15) -0.0050(15) 0.0018(16)
O2 0.0410(19) 0.048(2) 0.049(2) 0.0060(16) -0.0106(15) -0.0079(16)
O23 0.062(3) 0.107(4) 0.055(3) -0.042(3) -0.018(2) 0.032(2)
C8 0.038(3) 0.042(3) 0.045(3) -0.012(2) 0.001(2) 0.005(2)
C1 0.034(2) 0.042(3) 0.039(2) -0.008(2) 0.0051(19) 0.003(2)
C12 0.042(3) 0.039(3) 0.045(3) -0.006(2) -0.004(2) 0.003(2)
C14 0.045(3) 0.038(3) 0.057(3) 0.001(2) -0.004(2) -0.009(2)
C15 0.049(3) 0.051(3) 0.064(4) 0.007(3) -0.014(3) -0.007(3)
Cl1 0.0713(10) 0.0992(13) 0.0619(9) -0.0366(10) 0.0023(8) -0.0143(9)
O6 0.070(3) 0.047(2) 0.060(2) -0.008(2) -0.009(2) -0.0096(18)
O17 0.063(3) 0.074(3) 0.089(3) -0.006(2) -0.005(2) 0.030(3)
O9 0.074(3) 0.150(5) 0.080(3) -0.048(3) -0.009(3) -0.012(3)
C2 0.039(3) 0.040(3) 0.039(2) -0.008(2) 0.0040(19) 0.002(2)
C3 0.050(3) 0.045(3) 0.045(3) -0.010(2) 0.004(2) 0.000(2)
C11 0.044(3) 0.042(3) 0.048(3) -0.004(2) -0.001(2) -0.003(2)
C7 0.038(3) 0.049(3) 0.042(3) -0.011(2) 0.003(2) 0.005(2)
O19 0.126(5) 0.115(5) 0.086(4) 0.032(4) 0.021(4) -0.015(3)
C6 0.038(3) 0.052(3) 0.058(3) -0.003(2) -0.001(2) 0.010(3)
C22 0.061(4) 0.061(4) 0.056(3) -0.019(3) -0.013(3) -0.004(3)
O8 0.061(2) 0.053(2) 0.054(2) -0.0103(19) -0.0105(18) -0.0107(18)
N1 0.067(3) 0.052(3) 0.055(3) -0.017(2) -0.010(2) 0.012(2)
O18 0.088(4) 0.088(4) 0.139(5) -0.005(3) 0.017(4) 0.051(4)
C16 0.038(3) 0.109(6) 0.056(4) -0.019(3) 0.000(2) -0.015(4)
C4 0.066(4) 0.045(3) 0.060(4) -0.005(3) 0.015(3) -0.005(3)
C5 0.048(3) 0.043(3) 0.077(4) 0.000(3) 0.012(3) 0.008(3)
C24 0.085(5) 0.077(5) 0.064(4) -0.026(4) -0.011(4) 0.008(4)
C17 0.051(3) 0.114(6) 0.056(4) -0.038(4) 0.006(3) 0.006(4)
C23 0.074(4) 0.099(6) 0.067(4) -0.034(4) -0.007(3) -0.023(4)
C18 0.085(5) 0.081(5) 0.102(6) -0.053(4) -0.014(4) 0.023(4)
C20 0.107(6) 0.062(4) 0.077(5) -0.009(4) -0.011(4) -0.037(4)
C19 0.090(5) 0.067(5) 0.103(6) -0.036(4) -0.022(5) -0.008(4)
C21 0.091(5) 0.058(4) 0.065(4) -0.007(4) -0.009(4) -0.020(3)
O20 0.171(7) 0.114(5) 0.189(8) -0.001(5) -0.114(6) -0.037(5)
O11 0.102(5) 0.235(9) 0.121(6) -0.028(5) -0.047(4) -0.036(6)
Cl2 0.1145(15) 0.0836(13) 0.0432(8) 0.0040(11) 0.0072(9) 0.0045(8)
O14 0.175(7) 0.107(5) 0.070(4) 0.005(4) 0.022(4) -0.016(3)
O13 0.240(10) 0.175(8) 0.080(4) 0.104(7) 0.019(5) 0.026(5)
O12 0.176(8) 0.158(8) 0.289(12) -0.062(7) 0.077(8) 0.081(8)
C25 0.149(9) 0.114(8) 0.122(8) -0.073(7) -0.010(7) 0.033(6)
O15 0.168(8) 0.130(6) 0.188(8) -0.038(6) 0.070(6) 0.036(6)
O16 0.378(17) 0.152(8) 0.186(9) -0.063(9) -0.161(11) -0.016(7)
O10 0.158(8) 0.340(15) 0.215(10) 0.000(9) -0.021(7) -0.211(11)
C13 0.037(2) 0.038(3) 0.039(2) -0.007(2) -0.0002(19) 0.0036(19)
C10 0.048(3) 0.046(3) 0.044(3) -0.016(2) -0.002(2) -0.001(2)
C9 0.043(3) 0.050(3) 0.045(3) -0.011(2) -0.007(2) 0.002(2)

loop_
_atom_type_symbol
_atom_type_description
_atom_type_scat_dispersion_real
_atom_type_scat_dispersion_imag
_atom_type_scat_source
C C 0.0033 0.0016 'International Tables Vol C Tables 4.2.6.8 and 6.1.1.4'
H H 0.0000 0.0000 'International Tables Vol C Tables 4.2.6.8 and 6.1.1.4'
N N 0.0061 0.0033 'International Tables Vol C Tables 4.2.6.8 and 6.1.1.4'
O O 0.0106 0.0060 'International Tables Vol C Tables 4.2.6.8 and 6.1.1.4'
Cl Cl 0.1484 0.1585 'International Tables Vol C Tables 4.2.6.8 and 6.1.1.4'
Tb Tb -0.1723 4.1537 'International Tables Vol C Tables 4.2.6.8 and 6.1.1.4'

loop_
_geom_angle_atom_site_label_1
_geom_angle_atom_site_label_2
_geom_angle_atom_site_label_3
_geom_angle_site_symmetry_1
_geom_angle_site_symmetry_3
_geom_angle
_geom_angle_publ_flag
O1 Tb1 O23 . . 143.59(15) ?
O1 Tb1 O22 . . 76.61(15) ?
O23 Tb1 O22 . . 75.57(18) ?
O1 Tb1 O21 . . 74.85(14) ?
O23 Tb1 O21 . . 141.50(17) ?
O22 Tb1 O21 . . 132.39(16) ?
O1 Tb1 O4 . . 148.44(13) ?
O23 Tb1 O4 . . 67.93(16) ?
O22 Tb1 O4 . . 127.08(15) ?
O21 Tb1 O4 . . 73.59(15) ?
O1 Tb1 N1 . . 76.60(15) ?
O23 Tb1 N1 . . 72.53(18) ?
O22 Tb1 N1 . . 71.28(17) ?
O21 Tb1 N1 . . 135.07(15) ?
O4 Tb1 N1 . . 127.39(16) ?
O1 Tb1 O3 . . 105.85(12) ?
O23 Tb1 O3 . . 86.31(18) ?
O22 Tb1 O3 . . 147.85(15) ?
O21 Tb1 O3 . . 77.27(15) ?
O4 Tb1 O3 . . 66.29(13) ?
N1 Tb1 O3 . . 78.08(15) ?
O1 Tb1 O5 . . 106.73(14) ?
O23 Tb1 O5 . . 89.00(19) ?
O22 Tb1 O5 . . 76.39(15) ?
O21 Tb1 O5 . . 76.40(14) ?
O4 Tb1 O5 . . 66.27(15) ?
N1 Tb1 O5 . . 145.78(16) ?
O3 Tb1 O5 . . 130.40(14) ?
C1 O1 Tb1 . . 146.5(3) ?
Tb1 O21 H21 . . 109.5 ?
Tb1 O21 H21C . . 117(5) ?
H21 O21 H21C . . 124.8 ?
C16 O3 C15 . . 113.1(4) ?
C16 O3 Tb1 . . 115.2(3) ?
C15 O3 Tb1 . . 124.5(3) ?
C17 O4 C18 . . 113.2(5) ?
C17 O4 Tb1 . . 117.7(3) ?
C18 O4 Tb1 . . 117.8(4) ?
Tb1 O22 H22 . . 109.5 ?
Tb1 O22 H22C . . 125(5) ?
H22 O22 H22C . . 125.5 ?
C19 O5 C20 . . 113.0(5) ?
C19 O5 Tb1 . . 114.3(4) ?
C20 O5 Tb1 . . 123.9(4) ?
O19 Cl3 O20 . . 107.9(5) ?
O19 Cl3 O17 . . 112.7(4) ?
O20 Cl3 O17 . . 109.5(4) ?
O19 Cl3 O18 . . 109.9(4) ?
O20 Cl3 O18 . . 108.0(5) ?
O17 Cl3 O18 . . 108.5(3) ?
C7 O7 C8 . . 120.1(4) ?
C12 O2 C14 . . 118.2(4) ?
Tb1 O23 H23 . . 109.5 ?
Tb1 O23 H23D . . 118(9) ?
H23 O23 H23D . . 131.4 ?
O7 C8 C9 . . 115.1(5) ?
O7 C8 C13 . . 121.1(4) ?
C9 C8 C13 . . 123.8(5) ?
O1 C1 C13 . . 121.9(4) ?
O1 C1 C2 . . 121.3(4) ?
C13 C1 C2 . . 116.8(4) ?
O2 C12 C11 . . 123.6(5) ?
O2 C12 C13 . . 116.2(4) ?
C11 C12 C13 . . 120.3(5) ?
O2 C14 C15 . . 107.2(4) ?
O2 C14 H14A . . 110.3 ?
C15 C14 H14A . . 110.3 ?
O2 C14 H14B . . 110.3 ?
C15 C14 H14B . . 110.3 ?
H14A C14 H14B . . 108.5 ?
O3 C15 C14 . . 109.9(5) ?
O3 C15 H15A . . 109.7 ?
C14 C15 H15A . . 109.7 ?
O3 C15 H15B . . 109.7 ?
C14 C15 H15B . . 109.7 ?
H15A C15 H15B . . 108.2 ?
O12 Cl1 O10 . . 108.5(8) ?
O12 Cl1 O9 . . 111.7(5) ?
O10 Cl1 O9 . . 111.1(5) ?
O12 Cl1 O11 . . 104.9(7) ?
O10 Cl1 O11 . . 112.4(6) ?
O9 Cl1 O11 . . 108.1(4) ?
C3 O6 C21 . . 118.6(5) ?
C7 C2 C3 . . 118.0(5) ?
C7 C2 C1 . . 118.5(5) ?
C3 C2 C1 . . 123.4(5) ?
O6 C3 C4 . . 124.2(5) ?
O6 C3 C2 . . 116.7(5) ?
C4 C3 C2 . . 119.1(5) ?
C12 C11 C10 . . 119.8(5) ?
C12 C11 H11 . . 120.1 ?
C10 C11 H11 . . 120.1 ?
O7 C7 C6 . . 115.2(5) ?
O7 C7 C2 . . 122.2(5) ?
C6 C7 C2 . . 122.5(5) ?
C5 C6 C7 . . 117.6(5) ?
C5 C6 H6 . . 121.2 ?
C7 C6 H6 . . 121.2 ?
O8 C22 C23 . . 107.7(5) ?
O8 C22 H22A . . 110.2 ?
C23 C22 H22A . . 110.2 ?
O8 C22 H22B . . 110.2 ?
C23 C22 H22B . . 110.2 ?
H22A C22 H22B . . 108.5 ?
C10 O8 C22 . . 117.9(4) ?
C24 N1 Tb1 . . 160.0(6) ?
O3 C16 C17 . . 108.4(5) ?
O3 C16 H16A . . 110.0 ?
C17 C16 H16A . . 110.0 ?
O3 C16 H16B . . 110.0 ?
C17 C16 H16B . . 110.0 ?
H16A C16 H16B . . 108.4 ?
C3 C4 C5 . . 120.3(6) ?
C3 C4 H4 . . 119.8 ?
C5 C4 H4 . . 119.8 ?
C6 C5 C4 . . 122.3(6) ?
C6 C5 H5 . . 118.8 ?
C4 C5 H5 . . 118.8 ?
N1 C24 C25 . . 178.9(9) ?
O4 C17 C16 . . 107.8(5) ?
O4 C17 H17A . . 110.1 ?
C16 C17 H17A . . 110.1 ?
O4 C17 H17B . . 110.1 ?
C16 C17 H17B . . 110.1 ?
H17A C17 H17B . . 108.5 ?
C22 C23 H23A . . 109.5 ?
C22 C23 H23B . . 109.5 ?
H23A C23 H23B . . 109.5 ?
C22 C23 H23C . . 109.5 ?
H23A C23 H23C . . 109.5 ?
H23B C23 H23C . . 109.5 ?
O4 C18 C19 . . 107.9(5) ?
O4 C18 H18A . . 110.1 ?
C19 C18 H18A . . 110.1 ?
O4 C18 H18B . . 110.1 ?
C19 C18 H18B . . 110.1 ?
H18A C18 H18B . . 108.4 ?
O5 C20 C21 . . 112.1(5) ?
O5 C20 H20A . . 109.2 ?
C21 C20 H20A . . 109.2 ?
O5 C20 H20B . . 109.2 ?
C21 C20 H20B . . 109.2 ?
H20A C20 H20B . . 107.9 ?
O5 C19 C18 . . 108.4(6) ?
O5 C19 H19A . . 110.0 ?
C18 C19 H19A . . 110.0 ?
O5 C19 H19B . . 110.0 ?
C18 C19 H19B . . 110.0 ?
H19A C19 H19B . . 108.4 ?
O6 C21 C20 . . 108.9(5) ?
O6 C21 H21A . . 109.9 ?
C20 C21 H21A . . 109.9 ?
O6 C21 H21B . . 109.9 ?
C20 C21 H21B . . 109.9 ?
H21A C21 H21B . . 108.3 ?
O15 Cl2 O14 . . 114.5(5) ?
O15 Cl2 O13 . . 113.5(6) ?
O14 Cl2 O13 . . 109.1(4) ?
O15 Cl2 O16 . . 103.4(7) ?
O14 Cl2 O16 . . 108.8(7) ?
O13 Cl2 O16 . . 107.0(7) ?
C24 C25 H25A . . 109.5 ?
C24 C25 H25B . . 109.5 ?
H25A C25 H25B . . 109.5 ?
C24 C25 H25C . . 109.5 ?
H25A C25 H25C . . 109.5 ?
H25B C25 H25C . . 109.5 ?
C8 C13 C12 . . 116.8(4) ?
C8 C13 C1 . . 119.5(4) ?
C12 C13 C1 . . 123.7(4) ?
O8 C10 C9 . . 123.4(5) ?
O8 C10 C11 . . 114.8(5) ?
C9 C10 C11 . . 121.8(5) ?
C8 C9 C10 . . 117.4(5) ?
C8 C9 H9 . . 121.3 ?
C10 C9 H9 . . 121.3 ?

loop_
_geom_bond_atom_site_label_1
_geom_bond_atom_site_label_2
_geom_bond_site_symmetry_2
_geom_bond_distance
_geom_bond_publ_flag
Tb1 O1 . 2.210(3) y
Tb1 O23 . 2.359(5) y
Tb1 O22 . 2.391(4) y
Tb1 O21 . 2.412(4) y
Tb1 O4 . 2.442(4) y
Tb1 N1 . 2.467(5) y
Tb1 O3 . 2.467(4) y
Tb1 O5 . 2.477(4) y
O1 C1 . 1.257(6) ?
O21 H21 . 0.8200 ?
O21 H21C . 0.78(6) ?
O3 C16 . 1.442(6) ?
O3 C15 . 1.453(7) ?
O4 C17 . 1.433(7) ?
O4 C18 . 1.443(8) ?
O22 H22 . 0.8200 ?
O22 H22C . 0.86(7) ?
O5 C19 . 1.430(8) ?
O5 C20 . 1.437(8) ?
Cl3 O19 . 1.391(5) ?
Cl3 O20 . 1.391(6) ?
Cl3 O17 . 1.411(5) ?
Cl3 O18 . 1.415(5) ?
O7 C7 . 1.357(6) ?
O7 C8 . 1.366(6) ?
O2 C12 . 1.359(6) ?
O2 C14 . 1.437(6) ?
O23 H23 . 0.8200 ?
O23 H23D . 0.59(8) ?
C8 C9 . 1.372(7) ?
C8 C13 . 1.393(7) ?
C1 C13 . 1.436(7) ?
C1 C2 . 1.441(7) ?
C12 C11 . 1.373(7) ?
C12 C13 . 1.428(7) ?
C14 C15 . 1.474(7) ?
C14 H14A . 0.9700 ?
C14 H14B . 0.9700 ?
C15 H15A . 0.9700 ?
C15 H15B . 0.9700 ?
Cl1 O12 . 1.321(8) ?
Cl1 O10 . 1.341(7) ?
Cl1 O9 . 1.387(5) ?
Cl1 O11 . 1.390(7) ?
O6 C3 . 1.358(7) ?
O6 C21 . 1.428(7) ?
C2 C7 . 1.395(7) ?
C2 C3 . 1.424(7) ?
C3 C4 . 1.381(8) ?
C11 C10 . 1.393(7) ?
C11 H11 . 0.9300 ?
C7 C6 . 1.391(7) ?
C6 C5 . 1.368(8) ?
C6 H6 . 0.9300 ?
C22 O8 . 1.437(7) ?
C22 C23 . 1.494(8) ?
C22 H22A . 0.9700 ?
C22 H22B . 0.9700 ?
O8 C10 . 1.358(6) ?
N1 C24 . 1.134(8) ?
C16 C17 . 1.480(10) ?
C16 H16A . 0.9700 ?
C16 H16B . 0.9700 ?
C4 C5 . 1.386(9) ?
C4 H4 . 0.9300 ?
C5 H5 . 0.9300 ?
C24 C25 . 1.459(10) ?
C17 H17A . 0.9700 ?
C17 H17B . 0.9700 ?
C23 H23A . 0.9600 ?
C23 H23B . 0.9600 ?
C23 H23C . 0.9600 ?
C18 C19 . 1.478(11) ?
C18 H18A . 0.9700 ?
C18 H18B . 0.9700 ?
C20 C21 . 1.474(10) ?
C20 H20A . 0.9700 ?
C20 H20B . 0.9700 ?
C19 H19A . 0.9700 ?
C19 H19B . 0.9700 ?
C21 H21A . 0.9700 ?
C21 H21B . 0.9700 ?
Cl2 O15 . 1.306(7) ?
Cl2 O14 . 1.378(5) ?
Cl2 O13 . 1.383(7) ?
Cl2 O16 . 1.452(9) ?
C25 H25A . 0.9600 ?
C25 H25B . 0.9600 ?
C25 H25C . 0.9600 ?
C10 C9 . 1.383(7) ?
C9 H9 . 0.9300 ?

loop_
_geom_torsion_atom_site_label_1
_geom_torsion_atom_site_label_2
_geom_torsion_atom_site_label_3
_geom_torsion_atom_site_label_4
_geom_torsion_site_symmetry_1
_geom_torsion_site_symmetry_2
_geom_torsion_site_symmetry_3
_geom_torsion_site_symmetry_4
_geom_torsion
_geom_torsion_publ_flag
O23 Tb1 O1 C1 . . . . 177.8(6) ?
O22 Tb1 O1 C1 . . . . -141.2(6) ?
O21 Tb1 O1 C1 . . . . 0.3(6) ?
O4 Tb1 O1 C1 . . . . 1.7(7) ?
N1 Tb1 O1 C1 . . . . 145.2(6) ?
O3 Tb1 O1 C1 . . . . 72.0(6) ?
O5 Tb1 O1 C1 . . . . -70.1(6) ?
O1 Tb1 O3 C16 . . . . -165.1(4) ?
O23 Tb1 O3 C16 . . . . 49.8(4) ?
O22 Tb1 O3 C16 . . . . 104.9(5) ?
O21 Tb1 O3 C16 . . . . -95.1(4) ?
O4 Tb1 O3 C16 . . . . -17.7(4) ?
N1 Tb1 O3 C16 . . . . 122.7(4) ?
O5 Tb1 O3 C16 . . . . -35.7(5) ?
O1 Tb1 O3 C15 . . . . 46.9(4) ?
O23 Tb1 O3 C15 . . . . -98.2(4) ?
O22 Tb1 O3 C15 . . . . -43.1(5) ?
O21 Tb1 O3 C15 . . . . 116.8(4) ?
O4 Tb1 O3 C15 . . . . -165.7(4) ?
N1 Tb1 O3 C15 . . . . -25.3(4) ?
O5 Tb1 O3 C15 . . . . 176.3(4) ?
O1 Tb1 O4 C17 . . . . 68.2(5) ?
O23 Tb1 O4 C17 . . . . -109.3(5) ?
O22 Tb1 O4 C17 . . . . -159.2(4) ?
O21 Tb1 O4 C17 . . . . 69.6(4) ?
N1 Tb1 O4 C17 . . . . -65.2(5) ?
O3 Tb1 O4 C17 . . . . -13.4(4) ?
O5 Tb1 O4 C17 . . . . 151.6(4) ?
O1 Tb1 O4 C18 . . . . -72.9(5) ?
O23 Tb1 O4 C18 . . . . 109.6(5) ?
O22 Tb1 O4 C18 . . . . 59.6(5) ?
O21 Tb1 O4 C18 . . . . -71.6(4) ?
N1 Tb1 O4 C18 . . . . 153.7(4) ?
O3 Tb1 O4 C18 . . . . -154.6(5) ?
O5 Tb1 O4 C18 . . . . 10.5(4) ?
O1 Tb1 O5 C19 . . . . 167.7(4) ?
O23 Tb1 O5 C19 . . . . -45.7(5) ?
O22 Tb1 O5 C19 . . . . -121.1(5) ?
O21 Tb1 O5 C19 . . . . 98.4(5) ?
O4 Tb1 O5 C19 . . . . 20.6(4) ?
N1 Tb1 O5 C19 . . . . -101.6(5) ?
O3 Tb1 O5 C19 . . . . 38.6(5) ?
O1 Tb1 O5 C20 . . . . -47.2(5) ?
O23 Tb1 O5 C20 . . . . 99.5(5) ?
O22 Tb1 O5 C20 . . . . 24.1(5) ?
O21 Tb1 O5 C20 . . . . -116.5(5) ?
O4 Tb1 O5 C20 . . . . 165.7(5) ?
N1 Tb1 O5 C20 . . . . 43.5(6) ?
O3 Tb1 O5 C20 . . . . -176.2(4) ?
C7 O7 C8 C9 . . . . 175.4(4) ?
C7 O7 C8 C13 . . . . -5.4(6) ?
Tb1 O1 C1 C13 . . . . -90.6(7) ?
Tb1 O1 C1 C2 . . . . 91.4(6) ?
C14 O2 C12 C11 . . . . -14.1(7) ?
C14 O2 C12 C13 . . . . 166.1(4) ?
C12 O2 C14 C15 . . . . 178.1(5) ?
C16 O3 C15 C14 . . . . 134.8(5) ?
Tb1 O3 C15 C14 . . . . -76.6(5) ?
O2 C14 C15 O3 . . . . 51.6(6) ?
O1 C1 C2 C7 . . . . 165.3(4) ?
C13 C1 C2 C7 . . . . -12.8(6) ?
O1 C1 C2 C3 . . . . -12.8(7) ?
C13 C1 C2 C3 . . . . 169.1(4) ?
C21 O6 C3 C4 . . . . 18.6(8) ?
C21 O6 C3 C2 . . . . -160.6(5) ?
C7 C2 C3 O6 . . . . 175.7(4) ?
C1 C2 C3 O6 . . . . -6.3(7) ?
C7 C2 C3 C4 . . . . -3.5(7) ?
C1 C2 C3 C4 . . . . 174.5(5) ?
O2 C12 C11 C10 . . . . -177.9(5) ?
C13 C12 C11 C10 . . . . 1.8(7) ?
C8 O7 C7 C6 . . . . -174.9(4) ?
C8 O7 C7 C2 . . . . 6.9(7) ?
C3 C2 C7 O7 . . . . -179.3(4) ?
C1 C2 C7 O7 . . . . 2.5(7) ?
C3 C2 C7 C6 . . . . 2.7(7) ?
C1 C2 C7 C6 . . . . -175.5(4) ?
O7 C7 C6 C5 . . . . -178.0(5) ?
C2 C7 C6 C5 . . . . 0.1(7) ?
C23 C22 O8 C10 . . . . -178.7(5) ?
O1 Tb1 N1 C24 . . . . 78.2(16) ?
O23 Tb1 N1 C24 . . . . -82.3(16) ?
O22 Tb1 N1 C24 . . . . -2.0(16) ?
O21 Tb1 N1 C24 . . . . 129.9(15) ?
O4 Tb1 N1 C24 . . . . -124.9(15) ?
O3 Tb1 N1 C24 . . . . -172.1(16) ?
O5 Tb1 N1 C24 . . . . -22.0(17) ?
C15 O3 C16 C17 . . . . -163.3(5) ?
Tb1 O3 C16 C17 . . . . 45.0(6) ?
O6 C3 C4 C5 . . . . -177.4(5) ?
C2 C3 C4 C5 . . . . 1.7(8) ?
C7 C6 C5 C4 . . . . -2.1(8) ?
C3 C4 C5 C6 . . . . 1.2(9) ?
Tb1 N1 C24 C25 . . . . 7E1(5) ?
C18 O4 C17 C16 . . . . -176.2(5) ?
Tb1 O4 C17 C16 . . . . 41.0(6) ?
O3 C16 C17 O4 . . . . -54.6(6) ?
C17 O4 C18 C19 . . . . 178.9(6) ?
Tb1 O4 C18 C19 . . . . -38.3(7) ?
C19 O5 C20 C21 . . . . -142.1(6) ?
Tb1 O5 C20 C21 . . . . 72.4(8) ?
C20 O5 C19 C18 . . . . 163.0(6) ?
Tb1 O5 C19 C18 . . . . -48.0(7) ?
O4 C18 C19 O5 . . . . 55.2(8) ?
C3 O6 C21 C20 . . . . 178.7(5) ?
O5 C20 C21 O6 . . . . -50.1(8) ?
O7 C8 C13 C12 . . . . 176.0(4) ?
C9 C8 C13 C12 . . . . -4.9(7) ?
O7 C8 C13 C1 . . . . -5.5(7) ?
C9 C8 C13 C1 . . . . 173.7(5) ?
O2 C12 C13 C8 . . . . -178.6(4) ?
C11 C12 C13 C8 . . . . 1.6(7) ?
O2 C12 C13 C1 . . . . 2.9(7) ?
C11 C12 C13 C1 . . . . -176.9(5) ?
O1 C1 C13 C8 . . . . -163.8(4) ?
C2 C1 C13 C8 . . . . 14.3(6) ?
O1 C1 C13 C12 . . . . 14.6(7) ?
C2 C1 C13 C12 . . . . -167.2(4) ?
C22 O8 C10 C9 . . . . 5.7(7) ?
C22 O8 C10 C11 . . . . -175.9(5) ?
C12 C11 C10 O8 . . . . 179.2(5) ?
C12 C11 C10 C9 . . . . -2.4(8) ?
O7 C8 C9 C10 . . . . -176.5(4) ?
C13 C8 C9 C10 . . . . 4.4(7) ?
O8 C10 C9 C8 . . . . 177.7(5) ?
C11 C10 C9 C8 . . . . -0.6(7) ?
